data_4025333
loop_
_publ_author_name
'Marina Martjuga'
'Dmitry Shabashov'
'Sergey Belyakov'
'Edvards Liepinsh'
'Edgars Suna'

_publ_section_title
;
 Asymmetric Synthesis of 1,3-Diamines by Diastereoselective Reduction of
 Enantiopure N-tert-Butanesulfinylketimines: Unusual Directing Effects of
 the ortho-Substituent
;
_journal_name_full 'Journal of Organic Chemistry'
_journal_page_first 2357
_journal_page_last 2368
_journal_paper_doi 10.1021/jo100173f
_journal_volume 75
_journal_year 2010
_chemical_absolute_configuration rmad
_chemical_formula_moiety 'C18 H21 Cl N2 O S'
_chemical_formula_sum 'C18 H21 Cl N2 O S'
_chemical_formula_weight 348.88
_chemical_name_systematic
; 
 ? 
;
_space_group_IT_number 4
_symmetry_cell_setting monoclinic
_symmetry_space_group_name_Hall 'P 2yb'
_symmetry_space_group_name_H-M 'P 1 21 1'
_atom_sites_solution_hydrogens geom
_atom_sites_solution_primary direct
_atom_sites_solution_secondary difmap
_audit_creation_method SHELXL-97
_cell_angle_alpha 90.00
_cell_angle_beta 93.511(3)
_cell_angle_gamma 90.00
_cell_formula_units_Z 4
_cell_length_a 10.3542(6)
_cell_length_b 10.0173(5)
_cell_length_c 17.2627(9)
_cell_measurement_reflns_used 2134
_cell_measurement_temperature 223(2)
_cell_measurement_theta_max 26.50
_cell_measurement_theta_min 0.95
_cell_volume 1787.15(17)
_computing_structure_refinement 'SHELXL-97 (Sheldrick, 1997)'
_computing_structure_solution 'SHELXS-97 (Sheldrick, 1990)'
_diffrn_ambient_temperature 223(2)
_diffrn_measured_fraction_theta_full 0.990
_diffrn_measured_fraction_theta_max 0.990
_diffrn_measurement_device_type 'Nonius KappaCCD '
_diffrn_measurement_method 'CCD '
_diffrn_radiation_monochromator graphite
_diffrn_radiation_source 'fine-focus sealed tube'
_diffrn_radiation_type MoK\a
_diffrn_radiation_wavelength 0.71073
_diffrn_reflns_av_R_equivalents 0.0000
_diffrn_reflns_av_sigmaI/netI 0.1066
_diffrn_reflns_limit_h_max 13
_diffrn_reflns_limit_h_min -13
_diffrn_reflns_limit_k_max 12
_diffrn_reflns_limit_k_min -11
_diffrn_reflns_limit_l_max 22
_diffrn_reflns_limit_l_min -22
_diffrn_reflns_number 6932
_diffrn_reflns_theta_full 27.50
_diffrn_reflns_theta_max 27.50
_diffrn_reflns_theta_min 1.97
_exptl_absorpt_coefficient_mu 0.336
_exptl_absorpt_correction_type none
_exptl_crystal_colour Yellow
_exptl_crystal_density_diffrn 1.297
_exptl_crystal_density_method 'not measured'
_exptl_crystal_description 'Prism '
_exptl_crystal_F_000 736
_exptl_crystal_size_max 0.28
_exptl_crystal_size_mid 0.19
_exptl_crystal_size_min 0.17
_refine_diff_density_max 0.492
_refine_diff_density_min -0.469
_refine_diff_density_rms 0.087
_refine_ls_abs_structure_details 'Flack H D (1983), Acta Cryst. A39, 876-881'
_refine_ls_abs_structure_Flack 0.11(12)
_refine_ls_extinction_method none
_refine_ls_goodness_of_fit_ref 1.178
_refine_ls_hydrogen_treatment constr
_refine_ls_matrix_type full
_refine_ls_number_parameters 415
_refine_ls_number_reflns 6932
_refine_ls_number_restraints 1
_refine_ls_restrained_S_all 1.178
_refine_ls_R_factor_all 0.1287
_refine_ls_R_factor_gt 0.0763
_refine_ls_shift/su_max 0.073
_refine_ls_shift/su_mean 0.008
_refine_ls_structure_factor_coef Fsqd
_refine_ls_weighting_details 'w=1/[\s^2^(Fo^2^)+(0.1000P)^2^+0.0000P] where P=(Fo^2^+2Fc^2^)/3'
_refine_ls_weighting_scheme calc
_refine_ls_wR_factor_gt 0.1795
_refine_ls_wR_factor_ref 0.2158
_reflns_number_gt 4523
_reflns_number_total 6932
_reflns_threshold_expression >2sigma(I)
_cod_data_source_file jo100173f_si_004.cif
_cod_data_source_block m848
_cod_depositor_comments
;
The following automatic conversions were performed:

'_symmetry_cell_setting' value 'Monoclinic' changed to 'monoclinic'
according to the built-in table from CIF Core dictionary named
'cif_core.dic' version 2.4.1 from 2010-06-29.

Automatic conversion script
Id: cif_fix_values 1646 2011-03-28 12:23:43Z adriana 

The following automatic conversions were performed:

'_refine_ls_weighting_scheme' value 'calc
w=1/[\s^2^(Fo^2^)+(0.1000P)^2^+0.0000P] where P=(Fo^2^+2Fc^2^)/3' was
changed to 'calc'. New tag '_refine_ls_weighting_details' was
created. The value of the new tag was set to
'w=1/[\s^2^(Fo^2^)+(0.1000P)^2^+0.0000P] where P=(Fo^2^+2Fc^2^)/3'.

Automatic conversion script
Id: cif_fix_values 3143 2015-03-26 13:38:13Z robertas 
;
_cod_original_sg_symbol_H-M 'P 21 '
_cod_database_code 4025333
_cod_database_fobs_code 4025333

loop_
_symmetry_equiv_pos_as_xyz
'x, y, z'
'-x, y+1/2, -z'

loop_
_atom_site_label
_atom_site_type_symbol
_atom_site_fract_x
_atom_site_fract_y
_atom_site_fract_z
_atom_site_U_iso_or_equiv
_atom_site_adp_type
_atom_site_occupancy
_atom_site_calc_flag
_atom_site_refinement_flags
_atom_site_disorder_assembly
_atom_site_disorder_group
S1 S 0.87493(15) 0.86437(16) 0.11118(9) 0.0348(4) Uani 1 d . . .
Cl4 Cl 1.04277(15) 0.26314(16) 0.37795(9) 0.0420(4) Uani 1 d . . .
Cl4' Cl 0.45912(16) 0.64302(16) 0.12209(9) 0.0451(5) Uani 1 d . . .
S1' S 0.5798(3) 0.0419(2) 0.39674(10) 0.0800(9) Uani 1 d . . .
N2' N 0.6168(6) 0.2042(6) 0.3761(3) 0.0434(15) Uani 1 d . . .
C2 C 0.9104(6) 0.5010(6) 0.2034(3) 0.0302(14) Uani 1 d . . .
N1 N 0.7661(5) 0.4529(5) 0.0890(3) 0.0344(12) Uani 1 d . . .
H1 H 0.7765 0.5426 0.0708 0.041 Uiso 1 d R . .
C10' C 0.5588(6) 0.2597(7) 0.3158(3) 0.0311(14) Uani 1 d . . .
C5' C 0.6091(6) 0.6712(7) 0.2586(3) 0.0339(15) Uani 1 d . . .
H5' H 0.6141 0.7651 0.2470 0.041 Uiso 1 d R . .
C13' C 0.4356(7) 0.0156(8) 0.1602(4) 0.0481(19) Uani 1 d . . .
H13' H 0.4714 -0.0473 0.1255 0.058 Uiso 1 d R . .
C16 C 1.1515(6) 0.7023(7) 0.2333(3) 0.0357(15) Uani 1 d . . .
H16 H 1.1866 0.6354 0.2017 0.043 Uiso 1 d R . .
C1' C 0.6609(6) 0.4874(7) 0.3463(3) 0.0299(14) Uani 1 d . . .
C15 C 1.2375(6) 0.7769(8) 0.2795(4) 0.0422(16) Uani 1 d . . .
H15 H 1.3289 0.7640 0.2763 0.051 Uiso 1 d R . .
N1' N 0.7252(5) 0.4399(6) 0.4104(3) 0.0383(13) Uani 1 d . . .
H1' H 0.7154 0.3478 0.4242 0.046 Uiso 1 d R . .
C11' C 0.4668(6) 0.1819(6) 0.2620(3) 0.0309(14) Uani 1 d . . .
C4 C 0.9656(6) 0.3183(6) 0.2919(3) 0.0303(15) Uani 1 d . . .
C11 C 1.0195(6) 0.7236(7) 0.2368(3) 0.0337(15) Uani 1 d . . .
N2 N 0.8543(5) 0.6962(5) 0.1275(3) 0.0328(12) Uani 1 d . . .
C14 C 1.1916(7) 0.8712(8) 0.3291(4) 0.0426(16) Uani 1 d . . .
H14 H 1.2516 0.9224 0.3616 0.051 Uiso 1 d R . .
C3' C 0.5183(6) 0.4536(7) 0.2300(4) 0.0344(16) Uani 1 d . . .
H3' H 0.4642 0.3957 0.1979 0.041 Uiso 1 d R . .
C18 C 0.8288(5) 0.8601(8) 0.0073(3) 0.0351(13) Uani 1 d . . .
C4' C 0.5332(6) 0.5849(7) 0.2102(4) 0.0338(15) Uani 1 d . . .
C6 C 0.8315(6) 0.2745(7) 0.1777(4) 0.0328(14) Uani 1 d . . .
H6 H 0.7842 0.2117 0.1450 0.039 Uiso 1 d R . .
C3 C 0.9741(6) 0.4498(6) 0.2717(3) 0.0275(14) Uani 1 d . . .
H3 H 1.0231 0.5104 0.3051 0.033 Uiso 1 d R . .
C1N C 0.8101(7) 0.5229(8) 0.4607(4) 0.0478(18) Uani 1 d . . .
H1N1 H 0.8463 0.4702 0.5031 0.072 Uiso 1 calc R . .
H1N2 H 0.7614 0.5955 0.4806 0.072 Uiso 1 calc R . .
H1N3 H 0.8786 0.5578 0.4316 0.072 Uiso 1 calc R . .
C5 C 0.8951(6) 0.2291(6) 0.2456(4) 0.0364(16) Uani 1 d . . .
H5 H 0.8887 0.1368 0.2598 0.044 Uiso 1 d R . .
C17 C 0.6758(6) 0.3696(8) 0.0436(3) 0.0418(15) Uani 1 d . . .
H17A H 0.6123 0.3358 0.0768 0.050 Uiso 1 d R . .
H17B H 0.6336 0.4214 0.0026 0.050 Uiso 1 d R . .
H17C H 0.7192 0.2908 0.0128 0.050 Uiso 1 d R . .
C2' C 0.5781(5) 0.4001(6) 0.2980(3) 0.0278(14) Uani 1 d . . .
C12' C 0.5180(7) 0.0875(7) 0.2119(4) 0.0344(16) Uani 1 d . . .
H12' H 0.6098 0.0734 0.2134 0.041 Uiso 1 d R . .
C12 C 0.9736(7) 0.8179(7) 0.2876(4) 0.0391(17) Uani 1 d . . .
H12 H 0.8791 0.8402 0.2846 0.047 Uiso 1 d R . .
C16' C 0.3332(6) 0.2007(7) 0.2597(4) 0.0393(16) Uani 1 d . . .
H16' H 0.2981 0.2671 0.2926 0.047 Uiso 1 d R . .
C14' C 0.3029(7) 0.0348(9) 0.1594(4) 0.0468(18) Uani 1 d . . .
H14' H 0.2461 -0.0157 0.1245 0.056 Uiso 1 d R . .
O1 O 0.7700(5) 0.9333(5) 0.1504(3) 0.0518(12) Uani 1 d . . .
C15' C 0.2518(6) 0.1269(8) 0.2093(4) 0.0443(17) Uani 1 d . . .
H15' H 0.1598 0.1391 0.2092 0.053 Uiso 1 d R . .
C10 C 0.9258(6) 0.6445(6) 0.1864(3) 0.0304(14) Uani 1 d . . .
C9 C 0.6891(6) 0.8126(6) -0.0074(3) 0.0380(14) Uani 1 d . . .
H9A H 0.6671 0.8118 -0.0623 0.046 Uiso 1 d R . .
H9B H 0.6312 0.8710 0.0177 0.046 Uiso 1 d R . .
H9C H 0.6818 0.7239 0.0129 0.046 Uiso 1 d R . .
C1 C 0.8352(6) 0.4116(7) 0.1552(3) 0.0296(15) Uani 1 d . . .
C8' C 0.6399(8) -0.1039(9) 0.5217(5) 0.068(3) Uani 1 d . . .
H8'A H 0.6834 -0.1166 0.5719 0.082 Uiso 1 d R . .
H8'B H 0.6710 -0.1680 0.4859 0.082 Uiso 1 d R . .
H8'C H 0.5484 -0.1155 0.5255 0.082 Uiso 1 d R . .
C6' C 0.6699(6) 0.6220(7) 0.3246(4) 0.0374(16) Uani 1 d . . .
H6' H 0.7209 0.6796 0.3587 0.045 Uiso 1 d R . .
C13 C 1.0639(7) 0.8918(6) 0.3328(4) 0.0366(16) Uani 1 d . . .
H13 H 1.0321 0.9572 0.3676 0.044 Uiso 1 d R . .
C7 C 0.9211(6) 0.7724(10) -0.0323(4) 0.053(2) Uani 1 d . . .
H7A H 0.8976 0.7710 -0.0870 0.064 Uiso 1 d R . .
H7B H 0.9148 0.6838 -0.0117 0.064 Uiso 1 d R . .
H7C H 1.0083 0.8041 -0.0238 0.064 Uiso 1 d R . .
C7' C 0.6120(12) 0.1372(11) 0.5442(5) 0.095(4) Uani 1 d . . .
H7'A H 0.6583 0.1372 0.5941 0.113 Uiso 1 d R . .
H7'B H 0.5235 0.1124 0.5501 0.113 Uiso 1 d R . .
H7'C H 0.6149 0.2248 0.5219 0.113 Uiso 1 d R . .
C18' C 0.6675(7) 0.0347(10) 0.4914(4) 0.063(2) Uani 1 d . . .
O1' O 0.4423(8) 0.0267(9) 0.4126(5) 0.092(5) Uani 1 d . . .
C8 C 0.8406(9) 1.0037(9) -0.0199(5) 0.073(3) Uani 1 d . . .
H8A H 0.8183 1.0097 -0.0746 0.087 Uiso 1 d R . .
H8B H 0.9277 1.0344 -0.0093 0.087 Uiso 1 d R . .
H8C H 0.7825 1.0580 0.0078 0.087 Uiso 1 d R . .
C9' C 0.8075(9) 0.0500(18) 0.4753(11) 0.089(12) Uani 1 d . . .
H9'A H 0.8524 0.0482 0.5256 0.107 Uiso 1 d R . .
H9'B H 0.8193 0.1356 0.4517 0.107 Uiso 1 d R . .
H9'C H 0.8413 -0.0185 0.4433 0.107 Uiso 1 d R . .

loop_
_atom_site_aniso_label
_atom_site_aniso_U_11
_atom_site_aniso_U_22
_atom_site_aniso_U_33
_atom_site_aniso_U_23
_atom_site_aniso_U_13
_atom_site_aniso_U_12
S1 0.0396(8) 0.0196(7) 0.0440(8) 0.0010(7) -0.0063(6) -0.0025(7)
Cl4 0.0477(10) 0.0349(10) 0.0424(9) 0.0123(8) -0.0052(7) -0.0014(7)
Cl4' 0.0494(10) 0.0348(10) 0.0500(10) 0.0096(8) -0.0064(8) -0.0004(8)
S1' 0.172(3) 0.0292(11) 0.0363(10) 0.0063(9) -0.0168(11) -0.0218(13)
N2' 0.068(4) 0.029(3) 0.032(3) 0.007(3) -0.007(2) -0.007(3)
C2 0.026(3) 0.025(4) 0.039(3) -0.003(3) 0.002(2) 0.005(2)
N1 0.037(3) 0.027(3) 0.038(3) -0.001(2) -0.006(2) -0.007(2)
C10' 0.041(3) 0.030(4) 0.024(3) 0.002(3) 0.010(2) -0.009(3)
C5' 0.028(3) 0.028(4) 0.046(4) 0.003(3) 0.004(3) -0.001(3)
C13' 0.063(5) 0.045(5) 0.036(4) -0.006(4) -0.002(3) 0.001(4)
C16 0.033(3) 0.037(4) 0.037(3) -0.002(3) -0.001(2) 0.001(3)
C1' 0.023(3) 0.029(4) 0.038(4) 0.000(3) 0.000(2) -0.004(2)
C15 0.035(4) 0.047(4) 0.044(4) 0.002(4) -0.001(3) -0.010(3)
N1' 0.041(3) 0.035(3) 0.039(3) 0.002(3) -0.003(2) -0.011(2)
C11' 0.049(4) 0.015(3) 0.029(3) 0.000(3) 0.007(3) -0.002(3)
C4 0.032(3) 0.028(4) 0.031(3) 0.004(3) 0.002(3) -0.004(2)
C11 0.041(4) 0.029(4) 0.031(3) 0.003(3) -0.002(3) -0.002(3)
N2 0.037(3) 0.023(3) 0.038(3) -0.004(3) 0.000(2) -0.001(2)
C14 0.059(4) 0.031(4) 0.037(3) 0.008(3) -0.007(3) -0.015(4)
C3' 0.025(3) 0.037(4) 0.041(4) 0.003(3) 0.004(3) -0.008(3)
C18 0.036(3) 0.023(3) 0.045(3) 0.008(3) -0.002(2) 0.000(3)
C4' 0.039(4) 0.023(4) 0.040(4) 0.000(3) 0.004(3) 0.007(3)
C6 0.025(3) 0.021(3) 0.052(4) -0.008(3) 0.001(3) -0.003(3)
C3 0.040(4) 0.017(3) 0.025(3) -0.002(3) -0.002(2) 0.006(2)
C1N 0.049(4) 0.044(5) 0.049(4) 0.005(4) -0.011(3) -0.008(3)
C5 0.044(4) 0.015(3) 0.051(4) 0.007(3) 0.006(3) -0.004(3)
C17 0.047(4) 0.038(4) 0.039(3) -0.004(4) -0.009(3) -0.006(3)
C2' 0.027(3) 0.028(4) 0.029(3) -0.003(3) 0.007(2) -0.007(2)
C12' 0.041(4) 0.025(4) 0.038(3) 0.004(3) 0.004(3) 0.003(3)
C12 0.047(4) 0.031(4) 0.039(4) -0.003(3) -0.001(3) -0.003(3)
C16' 0.045(4) 0.031(4) 0.043(4) 0.002(3) 0.014(3) 0.002(3)
C14' 0.053(4) 0.039(4) 0.046(4) 0.001(4) -0.014(3) -0.014(4)
O1 0.064(3) 0.034(2) 0.058(3) -0.011(2) 0.007(2) 0.012(2)
C15' 0.037(4) 0.047(5) 0.050(4) 0.005(4) 0.006(3) -0.002(3)
C10 0.034(3) 0.018(3) 0.039(3) -0.007(3) 0.005(2) 0.005(3)
C9 0.039(4) 0.036(3) 0.039(3) -0.007(3) -0.005(3) 0.000(3)
C1 0.035(4) 0.026(4) 0.029(3) 0.002(3) 0.008(3) -0.002(3)
C8' 0.072(6) 0.054(6) 0.080(6) 0.030(5) 0.019(4) 0.008(4)
C6' 0.045(4) 0.035(4) 0.032(3) 0.001(3) 0.000(3) -0.012(3)
C13 0.062(5) 0.011(3) 0.037(3) -0.002(3) 0.002(3) -0.005(3)
C7 0.041(4) 0.076(6) 0.043(4) 0.007(4) 0.011(3) -0.004(4)
C7' 0.177(11) 0.059(6) 0.047(5) -0.004(5) 0.002(5) -0.040(7)
C18' 0.056(4) 0.067(6) 0.063(4) 0.026(4) 0.001(3) 0.000(4)
O1' 0.132(7) 0.068(9) 0.073(8) 0.034(7) -0.010(6) -0.014(7)
C8 0.092(7) 0.042(5) 0.079(6) 0.026(4) -0.038(5) -0.023(4)
C9' 0.030(5) 0.12(2) 0.14(2) 0.09(2) 0.034(9) 0.020(8)

loop_
_atom_type_symbol
_atom_type_description
_atom_type_scat_dispersion_real
_atom_type_scat_dispersion_imag
_atom_type_scat_source
C C 0.0033 0.0016 'International Tables Vol C Tables 4.2.6.8 and 6.1.1.4'
H H 0.0000 0.0000 'International Tables Vol C Tables 4.2.6.8 and 6.1.1.4'
Cl Cl 0.1484 0.1585 'International Tables Vol C Tables 4.2.6.8 and 6.1.1.4'
N N 0.0061 0.0033 'International Tables Vol C Tables 4.2.6.8 and 6.1.1.4'
O O 0.0106 0.0060 'International Tables Vol C Tables 4.2.6.8 and 6.1.1.4'
S S 0.1246 0.1234 'International Tables Vol C Tables 4.2.6.8 and 6.1.1.4'

loop_
_geom_angle_atom_site_label_1
_geom_angle_atom_site_label_2
_geom_angle_atom_site_label_3
_geom_angle
_geom_angle_site_symmetry_1
_geom_angle_site_symmetry_3
_geom_angle_publ_flag
O1 S1 N2 106.2(3) . . ?
O1 S1 C18 107.7(3) . . ?
N2 S1 C18 96.3(3) . . ?
O1' S1' N2' 111.5(5) . . ?
O1' S1' C18' 105.3(4) . . ?
N2' S1' C18' 96.8(4) . . ?
C10' N2' S1' 118.5(5) . . ?
C3 C2 C1 118.1(6) . . ?
C3 C2 C10 118.0(6) . . ?
C1 C2 C10 123.9(5) . . ?
C1 N1 C17 124.3(5) . . ?
C1 N1 H1 119.4 . . ?
C17 N1 H1 116.3 . . ?
N2' C10' C2' 121.4(6) . . ?
N2' C10' C11' 121.2(6) . . ?
C2' C10' C11' 117.4(5) . . ?
C6' C5' C4' 119.1(6) . . ?
C6' C5' H5' 120.0 . . ?
C4' C5' H5' 120.7 . . ?
C14' C13' C12' 120.1(7) . . ?
C14' C13' H13' 120.4 . . ?
C12' C13' H13' 119.6 . . ?
C15 C16 C11 119.6(6) . . ?
C15 C16 H16 117.3 . . ?
C11 C16 H16 123.0 . . ?
N1' C1' C6' 121.6(6) . . ?
N1' C1' C2' 120.3(6) . . ?
C6' C1' C2' 118.1(6) . . ?
C16 C15 C14 119.7(6) . . ?
C16 C15 H15 119.9 . . ?
C14 C15 H15 120.4 . . ?
C1' N1' C1N 122.6(6) . . ?
C1' N1' H1' 119.4 . . ?
C1N N1' H1' 118.0 . . ?
C16' C11' C12' 118.9(6) . . ?
C16' C11' C10' 122.5(5) . . ?
C12' C11' C10' 118.6(6) . . ?
C3 C4 C5 121.2(6) . . ?
C3 C4 Cl4 119.4(5) . . ?
C5 C4 Cl4 119.3(5) . . ?
C16 C11 C12 120.4(6) . . ?
C16 C11 C10 120.0(5) . . ?
C12 C11 C10 119.5(6) . . ?
C10 N2 S1 116.0(4) . . ?
C13 C14 C15 120.9(6) . . ?
C13 C14 H14 119.6 . . ?
C15 C14 H14 119.6 . . ?
C4' C3' C2' 121.8(6) . . ?
C4' C3' H3' 120.4 . . ?
C2' C3' H3' 117.8 . . ?
C7 C18 C9 111.4(6) . . ?
C7 C18 C8 110.4(7) . . ?
C9 C18 C8 109.6(6) . . ?
C7 C18 S1 109.1(4) . . ?
C9 C18 S1 111.0(4) . . ?
C8 C18 S1 105.1(5) . . ?
C3' C4' C5' 120.6(6) . . ?
C3' C4' Cl4' 118.9(5) . . ?
C5' C4' Cl4' 120.5(5) . . ?
C5 C6 C1 121.8(6) . . ?
C5 C6 H6 118.8 . . ?
C1 C6 H6 119.4 . . ?
C4 C3 C2 121.9(6) . . ?
C4 C3 H3 119.8 . . ?
C2 C3 H3 118.3 . . ?
N1' C1N H1N1 109.5 . . ?
N1' C1N H1N2 109.5 . . ?
H1N1 C1N H1N2 109.5 . . ?
N1' C1N H1N3 109.5 . . ?
H1N1 C1N H1N3 109.5 . . ?
H1N2 C1N H1N3 109.5 . . ?
C4 C5 C6 119.0(6) . . ?
C4 C5 H5 121.3 . . ?
C6 C5 H5 119.7 . . ?
N1 C17 H17A 108.9 . . ?
N1 C17 H17B 109.7 . . ?
H17A C17 H17B 109.5 . . ?
N1 C17 H17C 114.7 . . ?
H17A C17 H17C 111.2 . . ?
H17B C17 H17C 102.7 . . ?
C3' C2' C1' 117.8(5) . . ?
C3' C2' C10' 119.2(5) . . ?
C1' C2' C10' 123.0(5) . . ?
C13' C12' C11' 120.1(6) . . ?
C13' C12' H12' 120.4 . . ?
C11' C12' H12' 119.5 . . ?
C13 C12 C11 118.1(7) . . ?
C13 C12 H12 122.0 . . ?
C11 C12 H12 119.3 . . ?
C15' C16' C11' 120.7(6) . . ?
C15' C16' H16' 120.2 . . ?
C11' C16' H16' 119.1 . . ?
C15' C14' C13' 120.1(6) . . ?
C15' C14' H14' 119.8 . . ?
C13' C14' H14' 120.1 . . ?
C14' C15' C16' 120.2(6) . . ?
C14' C15' H15' 120.0 . . ?
C16' C15' H15' 119.9 . . ?
N2 C10 C2 118.1(5) . . ?
N2 C10 C11 123.6(6) . . ?
C2 C10 C11 118.3(5) . . ?
C18 C9 H9A 109.4 . . ?
C18 C9 H9B 110.2 . . ?
H9A C9 H9B 109.5 . . ?
C18 C9 H9C 108.7 . . ?
H9A C9 H9C 109.5 . . ?
H9B C9 H9C 109.5 . . ?
N1 C1 C2 122.4(6) . . ?
N1 C1 C6 119.6(6) . . ?
C2 C1 C6 118.0(6) . . ?
C18' C8' H8'A 110.2 . . ?
C18' C8' H8'B 108.2 . . ?
H8'A C8' H8'B 109.5 . . ?
C18' C8' H8'C 110.0 . . ?
H8'A C8' H8'C 109.5 . . ?
H8'B C8' H8'C 109.5 . . ?
C5' C6' C1' 122.5(6) . . ?
C5' C6' H6' 120.3 . . ?
C1' C6' H6' 117.2 . . ?
C14 C13 C12 121.3(6) . . ?
C14 C13 H13 120.7 . . ?
C12 C13 H13 118.0 . . ?
C18 C7 H7A 109.2 . . ?
C18 C7 H7B 108.3 . . ?
H7A C7 H7B 109.5 . . ?
C18 C7 H7C 111.0 . . ?
H7A C7 H7C 109.5 . . ?
H7B C7 H7C 109.5 . . ?
C18' C7' H7'A 110.7 . . ?
C18' C7' H7'B 106.7 . . ?
H7'A C7' H7'B 109.5 . . ?
C18' C7' H7'C 110.9 . . ?
H7'A C7' H7'C 109.5 . . ?
H7'B C7' H7'C 109.5 . . ?
C7' C18' C8' 109.1(6) . . ?
C7' C18' C9' 116.8(12) . . ?
C8' C18' C9' 111.2(9) . . ?
C7' C18' S1' 109.2(6) . . ?
C8' C18' S1' 104.5(6) . . ?
C9' C18' S1' 105.3(8) . . ?
C18 C8 H8A 110.2 . . ?
C18 C8 H8B 109.7 . . ?
H8A C8 H8B 109.5 . . ?
C18 C8 H8C 108.6 . . ?
H8A C8 H8C 109.5 . . ?
H8B C8 H8C 109.5 . . ?
C18' C9' H9'A 104.5 . . ?
C18' C9' H9'B 108.6 . . ?
H9'A C9' H9'B 109.5 . . ?
C18' C9' H9'C 115.1 . . ?
H9'A C9' H9'C 109.5 . . ?
H9'B C9' H9'C 109.5 . . ?

loop_
_geom_bond_atom_site_label_1
_geom_bond_atom_site_label_2
_geom_bond_distance
_geom_bond_site_symmetry_2
_geom_bond_publ_flag
S1 O1 1.485(5) . ?
S1 N2 1.724(6) . ?
S1 C18 1.827(6) . ?
Cl4 C4 1.734(6) . ?
Cl4' C4' 1.761(7) . ?
S1' O1' 1.474(9) . ?
S1' N2' 1.713(6) . ?
S1' C18' 1.821(7) . ?
N2' C10' 1.295(8) . ?
C2 C3 1.411(8) . ?
C2 C1 1.422(9) . ?
C2 C10 1.479(9) . ?
N1 C1 1.375(8) . ?
N1 C17 1.447(8) . ?
N1 H1 0.9600 . ?
C10' C2' 1.456(9) . ?
C10' C11' 1.506(9) . ?
C5' C6' 1.360(9) . ?
C5' C4' 1.408(9) . ?
C5' H5' 0.9639 . ?
C13' C14' 1.386(10) . ?
C13' C12' 1.396(9) . ?
C13' H13' 0.9601 . ?
C16 C15 1.379(9) . ?
C16 C11 1.388(9) . ?
C16 H16 0.9495 . ?
C1' N1' 1.342(8) . ?
C1' C6' 1.404(9) . ?
C1' C2' 1.452(8) . ?
C15 C14 1.379(11) . ?
C15 H15 0.9600 . ?
N1' C1N 1.459(8) . ?
N1' H1' 0.9600 . ?
C11' C16' 1.394(9) . ?
C11' C12' 1.407(9) . ?
C4 C3 1.367(9) . ?
C4 C5 1.377(9) . ?
C11 C12 1.393(9) . ?
C11 C10 1.490(9) . ?
N2 C10 1.325(8) . ?
C14 C13 1.344(9) . ?
C14 H14 0.9601 . ?
C3' C4' 1.369(9) . ?
C3' C2' 1.399(9) . ?
C3' H3' 0.9600 . ?
C18 C7 1.494(10) . ?
C18 C9 1.529(8) . ?
C18 C8 1.520(11) . ?
C6 C5 1.386(9) . ?
C6 C1 1.428(9) . ?
C6 H6 0.9600 . ?
C3 H3 0.9600 . ?
C1N H1N1 0.9600 . ?
C1N H1N2 0.9600 . ?
C1N H1N3 0.9600 . ?
C5 H5 0.9600 . ?
C17 H17A 0.9602 . ?
C17 H17B 0.9600 . ?
C17 H17C 1.0663 . ?
C12' H12' 0.9600 . ?
C12 C13 1.394(9) . ?
C12 H12 1.0013 . ?
C16' C15' 1.387(10) . ?
C16' H16' 0.9600 . ?
C14' C15' 1.389(11) . ?
C14' H14' 0.9600 . ?
C15' H15' 0.9601 . ?
C9 H9A 0.9599 . ?
C9 H9B 0.9600 . ?
C9 H9C 0.9600 . ?
C8' C18' 1.517(13) . ?
C8' H8'A 0.9601 . ?
C8' H8'B 0.9599 . ?
C8' H8'C 0.9600 . ?
C6' H6' 0.9600 . ?
C13 H13 0.9603 . ?
C7 H7A 0.9599 . ?
C7 H7B 0.9601 . ?
C7 H7C 0.9601 . ?
C7' C18' 1.510(14) . ?
C7' H7'A 0.9599 . ?
C7' H7'B 0.9600 . ?
C7' H7'C 0.9602 . ?
C18' C9' 1.500(11) . ?
C8 H8A 0.9600 . ?
C8 H8B 0.9599 . ?
C8 H8C 0.9600 . ?
C9' H9'A 0.9601 . ?
C9' H9'B 0.9600 . ?
C9' H9'C 0.9600 . ?
